data_4026824
loop_
_publ_author_name
'Yuxin Qian'
'Jianhao Feng'
'Masood Parvez'
'Chang-Chun Ling'

_publ_contact_author
;
    Masood Parvez
    Department of Chemistry
    University of Calgary
    2500 University Drive N.W.
    Calgary, Alberta, Canada T2N 1N4  
;
_publ_contact_author_email ' parvez@ucalgary.ca '
_publ_contact_author_fax ' (403)289-9488 '
_publ_contact_author_phone ' (403)220-5348 '
_publ_section_title
;
 Unexpected Anomeric Selectivity of a 1-C-Arylglycal Donor in Kdo
 Glycoside Synthesis
;
_journal_name_full 'Journal of Organic Chemistry'
_journal_page_first 96
_journal_page_last 107
_journal_paper_doi 10.1021/jo201531j
_journal_volume 77
_journal_year 2012
_chemical_absolute_configuration syn
_chemical_formula_moiety 'C20 H26 O6'
_chemical_formula_sum 'C20 H26 O6'
_chemical_formula_weight 362.41
_chemical_name_systematic
;
 ?
;
_space_group_IT_number 19
_symmetry_cell_setting orthorhombic
_symmetry_space_group_name_Hall 'P 2ac 2ab'
_symmetry_space_group_name_H-M 'P 21 21 21'
_atom_sites_solution_hydrogens geom
_atom_sites_solution_primary direct
_atom_sites_solution_secondary difmap
_audit_creation_method SHELXL-97
_cell_angle_alpha 90.00
_cell_angle_beta 90.00
_cell_angle_gamma 90.00
_cell_formula_units_Z 4
_cell_length_a 5.3633(2)
_cell_length_b 11.0398(4)
_cell_length_c 32.0423(12)
_cell_measurement_reflns_used 2136
_cell_measurement_temperature 173(2)
_cell_measurement_theta_max 27.48
_cell_measurement_theta_min 1.00
_cell_volume 1897.22(12)
_computing_cell_refinement 'APEX 2 '
_computing_data_collection 'APEX 2 (Bruker, 2004)'
_computing_data_reduction 'SAINT (Bruker, 2004)'
_computing_molecular_graphics 'ORTEP-3 for Windows (Farrugia, 1997)'
_computing_publication_material 'SHELXL-97 & PLATON (Spek, 2009)'
_computing_structure_refinement 'SHELXL-97 (Sheldrick, 2008)'
_computing_structure_solution 'SHELXS-97 (Sheldrick, 2008)'
_diffrn_ambient_temperature 173(2)
_diffrn_measured_fraction_theta_full 0.979
_diffrn_measured_fraction_theta_max 0.964
_diffrn_measurement_device_type 'Nonius APEX2 CCD'
_diffrn_measurement_method ' \w and \f scans '
_diffrn_radiation_monochromator graphite
_diffrn_radiation_source 'fine-focus sealed tube'
_diffrn_radiation_type MoK\a
_diffrn_radiation_wavelength 0.71073
_diffrn_reflns_av_R_equivalents 0.0327
_diffrn_reflns_av_sigmaI/netI 0.0357
_diffrn_reflns_limit_h_max 6
_diffrn_reflns_limit_h_min -6
_diffrn_reflns_limit_k_max 14
_diffrn_reflns_limit_k_min -14
_diffrn_reflns_limit_l_max 40
_diffrn_reflns_limit_l_min -41
_diffrn_reflns_number 3849
_diffrn_reflns_theta_full 25.00
_diffrn_reflns_theta_max 27.49
_diffrn_reflns_theta_min 2.65
_diffrn_standards_number 0
_exptl_absorpt_coefficient_mu 0.093
_exptl_absorpt_correction_T_max 0.9908
_exptl_absorpt_correction_T_min 0.9871
_exptl_absorpt_correction_type multi-scan
_exptl_absorpt_process_details 'SORTAV (Blessing, 1997)'
_exptl_crystal_colour Colorless
_exptl_crystal_density_diffrn 1.269
_exptl_crystal_description Block
_exptl_crystal_F_000 776
_exptl_crystal_size_max 0.14
_exptl_crystal_size_mid 0.12
_exptl_crystal_size_min 0.10
_refine_diff_density_max 0.345
_refine_diff_density_min -0.273
_refine_diff_density_rms 0.051
_refine_ls_abs_structure_details 'Flack (1983)'
_refine_ls_extinction_method none
_refine_ls_goodness_of_fit_ref 1.210
_refine_ls_hydrogen_treatment constr
_refine_ls_matrix_type full
_refine_ls_number_parameters 247
_refine_ls_number_reflns 2442
_refine_ls_number_restraints 4
_refine_ls_restrained_S_all 1.209
_refine_ls_R_factor_all 0.0975
_refine_ls_R_factor_gt 0.0788
_refine_ls_shift/su_max 0.000
_refine_ls_shift/su_mean 0.000
_refine_ls_structure_factor_coef Fsqd
_refine_ls_weighting_details 'calc w=1/[\s^2^(Fo^2^)+(0.0480P)^2^+2.0850P] where P=(Fo^2^+2Fc^2^)/3'
_refine_ls_weighting_scheme calc
_refine_ls_wR_factor_gt 0.1756
_refine_ls_wR_factor_ref 0.1905
_reflns_number_gt 2037
_reflns_number_total 2442
_reflns_threshold_expression >2sigma(I)
_cod_data_source_file jo201531j_si_004.cif
_cod_data_source_block I
_cod_database_code 4026824

loop_
_symmetry_equiv_pos_as_xyz
'x, y, z'
'-x+1/2, -y, z+1/2'
'x+1/2, -y+1/2, -z'
'-x, y+1/2, -z+1/2'

loop_
_atom_site_label
_atom_site_type_symbol
_atom_site_fract_x
_atom_site_fract_y
_atom_site_fract_z
_atom_site_U_iso_or_equiv
_atom_site_adp_type
_atom_site_occupancy
_atom_site_symmetry_multiplicity
_atom_site_calc_flag
_atom_site_refinement_flags
_atom_site_disorder_assembly
_atom_site_disorder_group
O1 O 1.0587(8) 1.1104(3) 0.65467(9) 0.0479(9) Uani 1 1 d . A .
O2 O 0.4257(8) 0.9817(3) 0.81402(10) 0.0521(9) Uani 1 1 d . . .
O3 O 1.4303(7) 0.8259(3) 0.61422(10) 0.0491(9) Uani 1 1 d . . .
O4 O 1.1716(7) 0.9639(3) 0.58336(10) 0.0478(9) Uani 1 1 d . . .
O5 O 1.3040(11) 1.2657(3) 0.56457(12) 0.0781(15) Uani 1 1 d . . .
O6 O 1.0476(12) 1.4273(3) 0.58142(13) 0.0797(15) Uani 1 1 d . . .
C1 C 1.1167(10) 1.0158(4) 0.68138(12) 0.0377(10) Uani 1 1 d . . .
C2 C 1.3046(10) 0.9406(4) 0.67475(14) 0.0454(12) Uani 1 1 d . . .
H2 H 1.3445 0.8841 0.6961 0.054 Uiso 1 1 calc R . .
C3 C 1.4583(11) 0.9390(4) 0.63577(14) 0.0457(12) Uani 1 1 d . . .
H3 H 1.6377 0.9548 0.6423 0.055 Uiso 1 1 calc R . .
C4 C 1.3616(10) 1.0300(4) 0.60438(14) 0.0437(12) Uani 1 1 d . A .
H4 H 1.4965 1.0537 0.5845 0.052 Uiso 1 1 calc R . .
C5 C 1.2514(12) 1.1404(4) 0.62486(14) 0.0492(13) Uani 1 1 d . . .
H5 H 1.3870 1.1857 0.6395 0.059 Uiso 1 1 calc R A .
C6 C 1.1227(15) 1.2252(4) 0.59431(15) 0.0620(19) Uani 1 1 d . A .
H6 H 0.9851 1.1814 0.5796 0.074 Uiso 1 1 calc R . .
C7 C 1.022(2) 1.3410(5) 0.61377(18) 0.093(3) Uani 1 1 d . A .
H7A H 0.8457 1.3315 0.6221 0.112 Uiso 1 1 calc R . .
H7B H 1.1215 1.3646 0.6385 0.112 Uiso 1 1 calc R . .
C8 C 0.9362(10) 1.0114(4) 0.71624(12) 0.0358(10) Uani 1 1 d . . .
C9 C 0.7898(10) 1.1106(4) 0.72719(12) 0.0398(11) Uani 1 1 d . . .
H9 H 0.8081 1.1842 0.7121 0.048 Uiso 1 1 calc R . .
C10 C 0.6172(10) 1.1050(4) 0.75969(13) 0.0419(11) Uani 1 1 d . . .
H10 H 0.5193 1.1739 0.7665 0.050 Uiso 1 1 calc R . .
C11 C 0.5891(10) 0.9976(4) 0.78217(13) 0.0395(11) Uani 1 1 d . . .
C12 C 0.7325(11) 0.8978(4) 0.77169(13) 0.0432(12) Uani 1 1 d . . .
H12 H 0.7143 0.8245 0.7869 0.052 Uiso 1 1 calc R . .
C13 C 0.9015(10) 0.9040(4) 0.73935(13) 0.0418(11) Uani 1 1 d . . .
H13 H 0.9969 0.8343 0.7325 0.050 Uiso 1 1 calc R . .
C14 C 0.2735(12) 1.0833(5) 0.82577(18) 0.0622(16) Uani 1 1 d . . .
H14A H 0.1629 1.0598 0.8487 0.075 Uiso 1 1 calc R . .
H14B H 0.1733 1.1091 0.8018 0.075 Uiso 1 1 calc R . .
H14C H 0.3806 1.1503 0.8348 0.075 Uiso 1 1 calc R . .
C15 C 1.2524(11) 0.8400(4) 0.58193(16) 0.0482(12) Uani 1 1 d . . .
C16 C 1.0274(12) 0.7616(5) 0.5903(3) 0.088(3) Uani 1 1 d . . .
H16A H 1.0773 0.6762 0.5903 0.106 Uiso 1 1 calc R . .
H16B H 0.9022 0.7751 0.5686 0.106 Uiso 1 1 calc R . .
H16C H 0.9566 0.7825 0.6176 0.106 Uiso 1 1 calc R . .
C17 C 1.3707(14) 0.8150(6) 0.54045(17) 0.0703(19) Uani 1 1 d . . .
H17A H 1.4143 0.7290 0.5386 0.084 Uiso 1 1 calc R . .
H17B H 1.5218 0.8642 0.5375 0.084 Uiso 1 1 calc R . .
H17C H 1.2533 0.8356 0.5181 0.084 Uiso 1 1 calc R . .
C18 C 1.236(3) 1.4042(16) 0.5610(4) 0.053(4) Uani 0.50 1 d PD A 1
C19 C 1.229(3) 1.4305(13) 0.5142(3) 0.077(3) Uani 0.50 1 d PD A 1
H19A H 1.3906 1.4096 0.5018 0.115 Uiso 0.50 1 calc PR A 1
H19B H 1.1953 1.5167 0.5097 0.115 Uiso 0.50 1 calc PR A 1
H19C H 1.0977 1.3820 0.5011 0.115 Uiso 0.50 1 calc PR A 1
C20 C 1.465(3) 1.4613(13) 0.5808(5) 0.086(3) Uani 0.50 1 d PD A 1
H20A H 1.6128 1.4419 0.5640 0.128 Uiso 0.50 1 calc PR A 1
H20B H 1.4872 1.4293 0.6091 0.128 Uiso 0.50 1 calc PR A 1
H20C H 1.4441 1.5493 0.5820 0.128 Uiso 0.50 1 calc PR A 1
C18' C 1.233(3) 1.3719(16) 0.5504(4) 0.053(4) Uani 0.50 1 d PD A 2
C19' C 1.058(3) 1.3523(13) 0.5130(4) 0.077(3) Uani 0.50 1 d PD A 2
H19D H 0.9166 1.3021 0.5216 0.115 Uiso 0.50 1 calc PR A 2
H19E H 1.1496 1.3115 0.4905 0.115 Uiso 0.50 1 calc PR A 2
H19F H 0.9974 1.4308 0.5030 0.115 Uiso 0.50 1 calc PR A 2
C20' C 1.450(3) 1.4483(13) 0.5343(5) 0.086(3) Uani 0.50 1 d PD A 2
H20D H 1.5682 1.4630 0.5571 0.128 Uiso 0.50 1 calc PR A 2
H20E H 1.3865 1.5258 0.5239 0.128 Uiso 0.50 1 calc PR A 2
H20F H 1.5342 1.4050 0.5117 0.128 Uiso 0.50 1 calc PR A 2

loop_
_atom_site_aniso_label
_atom_site_aniso_U_11
_atom_site_aniso_U_22
_atom_site_aniso_U_33
_atom_site_aniso_U_23
_atom_site_aniso_U_13
_atom_site_aniso_U_12
O1 0.075(2) 0.0332(14) 0.0361(15) 0.0064(12) 0.0106(18) 0.0053(19)
O2 0.067(2) 0.0410(16) 0.0486(18) 0.0003(15) 0.0162(19) -0.003(2)
O3 0.052(2) 0.0407(16) 0.0542(19) 0.0001(15) 0.000(2) 0.0100(19)
O4 0.057(2) 0.0400(16) 0.0460(17) -0.0097(14) -0.0095(18) 0.0107(17)
O5 0.122(4) 0.052(2) 0.060(2) 0.0178(18) 0.033(3) 0.008(3)
O6 0.129(4) 0.0411(19) 0.069(3) 0.0148(18) 0.006(3) 0.004(3)
C1 0.052(3) 0.0315(19) 0.0294(18) 0.0011(16) -0.006(2) -0.003(2)
C2 0.048(3) 0.052(3) 0.035(2) 0.004(2) -0.008(2) 0.002(3)
C3 0.043(3) 0.050(3) 0.045(2) -0.001(2) -0.005(2) -0.001(3)
C4 0.055(3) 0.039(2) 0.037(2) -0.0001(18) -0.001(2) -0.006(3)
C5 0.076(4) 0.031(2) 0.040(2) -0.0009(17) 0.006(3) -0.005(3)
C6 0.103(6) 0.043(2) 0.040(2) 0.009(2) 0.016(3) 0.010(3)
C7 0.179(9) 0.043(3) 0.058(3) 0.011(3) 0.035(5) 0.026(5)
C8 0.048(3) 0.0313(19) 0.0279(18) -0.0018(16) -0.005(2) -0.004(2)
C9 0.055(3) 0.032(2) 0.033(2) 0.0020(16) -0.006(2) -0.002(2)
C10 0.056(3) 0.0305(19) 0.039(2) -0.0015(18) -0.001(2) 0.001(2)
C11 0.048(3) 0.038(2) 0.0322(19) -0.0005(17) -0.003(2) -0.005(2)
C12 0.065(3) 0.0293(19) 0.035(2) 0.0023(17) 0.001(2) -0.002(3)
C13 0.060(3) 0.0284(18) 0.037(2) -0.0007(17) -0.007(2) 0.005(2)
C14 0.072(4) 0.049(3) 0.066(3) -0.006(3) 0.024(3) -0.005(3)
C15 0.050(3) 0.037(2) 0.057(3) -0.012(2) -0.006(3) 0.005(2)
C16 0.043(3) 0.057(3) 0.165(8) -0.029(4) 0.016(4) -0.008(3)
C17 0.080(5) 0.072(4) 0.059(3) -0.020(3) 0.003(4) 0.021(4)
C18 0.061(4) 0.034(9) 0.065(7) 0.020(6) 0.002(5) -0.004(5)
C19 0.086(8) 0.089(7) 0.056(4) 0.021(5) -0.021(6) -0.010(6)
C20 0.074(6) 0.087(6) 0.095(7) 0.032(6) -0.020(6) -0.012(6)
C18' 0.061(4) 0.034(9) 0.065(7) 0.020(6) 0.002(5) -0.004(5)
C19' 0.086(8) 0.089(7) 0.056(4) 0.021(5) -0.021(6) -0.010(6)
C20' 0.074(6) 0.087(6) 0.095(7) 0.032(6) -0.020(6) -0.012(6)

loop_
_atom_type_symbol
_atom_type_description
_atom_type_scat_dispersion_real
_atom_type_scat_dispersion_imag
_atom_type_scat_source
C C 0.0033 0.0016 'International Tables Vol C Tables 4.2.6.8 and 6.1.1.4'
H H 0.0000 0.0000 'International Tables Vol C Tables 4.2.6.8 and 6.1.1.4'
O O 0.0106 0.0060 'International Tables Vol C Tables 4.2.6.8 and 6.1.1.4'

loop_
_geom_angle_atom_site_label_1
_geom_angle_atom_site_label_2
_geom_angle_atom_site_label_3
_geom_angle
C1 O1 C5 114.8(4)
C11 O2 C14 117.6(4)
C15 O3 C3 109.0(4)
C4 O4 C15 106.7(4)
C18' O5 C6 108.1(9)
C18' O5 C18 16.6(8)
C6 O5 C18 101.1(7)
C18 O6 C7 109.2(9)
C18 O6 C18' 16.3(9)
C7 O6 C18' 105.6(7)
C2 C1 O1 123.0(4)
C2 C1 C8 126.8(4)
O1 C1 C8 110.2(4)
C1 C2 C3 124.1(4)
C1 C2 H2 117.9
C3 C2 H2 117.9
O3 C3 C2 110.7(4)
O3 C3 C4 102.8(4)
C2 C3 C4 111.0(4)
O3 C3 H3 110.7
C2 C3 H3 110.7
C4 C3 H3 110.7
O4 C4 C5 109.9(4)
O4 C4 C3 102.7(4)
C5 C4 C3 112.5(4)
O4 C4 H4 110.5
C5 C4 H4 110.5
C3 C4 H4 110.5
O1 C5 C4 112.5(4)
O1 C5 C6 104.0(5)
C4 C5 C6 113.4(4)
O1 C5 H5 108.9
C4 C5 H5 108.9
C6 C5 H5 108.9
O5 C6 C7 104.5(5)
O5 C6 C5 108.2(6)
C7 C6 C5 114.5(4)
O5 C6 H6 109.8
C7 C6 H6 109.8
C5 C6 H6 109.8
O6 C7 C6 103.4(4)
O6 C7 H7A 111.1
C6 C7 H7A 111.1
O6 C7 H7B 111.1
C6 C7 H7B 111.1
H7A C7 H7B 109.0
C9 C8 C13 117.1(4)
C9 C8 C1 122.2(4)
C13 C8 C1 120.7(4)
C8 C9 C10 121.8(4)
C8 C9 H9 119.1
C10 C9 H9 119.1
C9 C10 C11 119.6(4)
C9 C10 H10 120.2
C11 C10 H10 120.2
O2 C11 C12 116.0(4)
O2 C11 C10 124.6(4)
C12 C11 C10 119.4(4)
C13 C12 C11 120.6(4)
C13 C12 H12 119.7
C11 C12 H12 119.7
C12 C13 C8 121.5(4)
C12 C13 H13 119.2
C8 C13 H13 119.2
O2 C14 H14A 109.5
O2 C14 H14B 109.5
H14A C14 H14B 109.5
O2 C14 H14C 109.5
H14A C14 H14C 109.5
H14B C14 H14C 109.5
O3 C15 O4 106.6(4)
O3 C15 C17 110.0(5)
O4 C15 C17 109.3(4)
O3 C15 C16 110.2(5)
O4 C15 C16 107.4(5)
C17 C15 C16 113.0(5)
C15 C16 H16A 109.5
C15 C16 H16B 109.5
H16A C16 H16B 109.5
C15 C16 H16C 109.5
H16A C16 H16C 109.5
H16B C16 H16C 109.5
C15 C17 H17A 109.5
C15 C17 H17B 109.5
H17A C17 H17B 109.5
C15 C17 H17C 109.5
H17A C17 H17C 109.5
H17B C17 H17C 109.5
O6 C18 C20 111.0(12)
O6 C18 C19 117.6(15)
C20 C18 C19 110.5(12)
O6 C18 O5 110.6(10)
C20 C18 O5 100.7(12)
C19 C18 O5 105.1(12)
C18 C19 H19A 109.5
C18 C19 H19B 109.5
H19A C19 H19B 109.5
C18 C19 H19C 109.5
H19A C19 H19C 109.5
H19B C19 H19C 109.5
C18 C20 H20A 109.5
C18 C20 H20B 109.5
H20A C20 H20B 109.5
C18 C20 H20C 109.5
H20A C20 H20C 109.5
H20B C20 H20C 109.5
O5 C18' C20' 112.9(14)
O5 C18' O6 108.7(9)
C20' C18' O6 119.6(13)
O5 C18' C19' 108.6(11)
C20' C18' C19' 106.2(11)
O6 C18' C19' 99.6(12)
C18' C19' H19D 109.5
C18' C19' H19E 109.5
H19D C19' H19E 109.5
C18' C19' H19F 109.5
H19D C19' H19F 109.5
H19E C19' H19F 109.5
C18' C20' H20D 109.5
C18' C20' H20E 109.5
H20D C20' H20E 109.5
C18' C20' H20F 109.5
H20D C20' H20F 109.5
H20E C20' H20F 109.5

loop_
_geom_bond_atom_site_label_1
_geom_bond_atom_site_label_2
_geom_bond_distance
O1 C1 1.385(5)
O1 C5 1.446(6)
O2 C11 1.357(6)
O2 C14 1.438(6)
O3 C15 1.416(6)
O3 C3 1.436(5)
O4 C4 1.423(6)
O4 C15 1.436(5)
O5 C18' 1.314(19)
O5 C6 1.433(7)
O5 C18 1.58(2)
O6 C18 1.23(2)
O6 C7 1.414(6)
O6 C18' 1.53(2)
C1 C2 1.323(7)
C1 C8 1.479(6)
C2 C3 1.497(7)
C2 H2 0.9500
C3 C4 1.513(6)
C3 H3 1.0000
C4 C5 1.505(6)
C4 H4 1.0000
C5 C6 1.521(7)
C5 H5 1.0000
C6 C7 1.520(7)
C6 H6 1.0000
C7 H7A 0.9900
C7 H7B 0.9900
C8 C9 1.393(6)
C8 C13 1.410(5)
C9 C10 1.395(7)
C9 H9 0.9500
C10 C11 1.396(6)
C10 H10 0.9500
C11 C12 1.384(6)
C12 C13 1.378(7)
C12 H12 0.9500
C13 H13 0.9500
C14 H14A 0.9800
C14 H14B 0.9800
C14 H14C 0.9800
C15 C17 1.498(7)
C15 C16 1.509(8)
C16 H16A 0.9800
C16 H16B 0.9800
C16 H16C 0.9800
C17 H17A 0.9800
C17 H17B 0.9800
C17 H17C 0.9800
C18 C20 1.520(8)
C18 C19 1.528(8)
C19 H19A 0.9800
C19 H19B 0.9800
C19 H19C 0.9800
C20 H20A 0.9800
C20 H20B 0.9800
C20 H20C 0.9800
C18' C20' 1.527(8)
C18' C19' 1.538(8)
C19' H19D 0.9800
C19' H19E 0.9800
C19' H19F 0.9800
C20' H20D 0.9800
C20' H20E 0.9800
C20' H20F 0.9800

loop_
_geom_hbond_atom_site_label_D
_geom_hbond_atom_site_label_H
_geom_hbond_atom_site_label_A
_geom_hbond_distance_DH
_geom_hbond_distance_HA
_geom_hbond_distance_DA
_geom_hbond_angle_DHA
_geom_hbond_site_symmetry_A
C20 H20A O6 0.98 2.40 3.145(16) 132.0 1_655
C20 H20B O2 0.98 2.57 3.428(15) 145.8 4_756

loop_
_geom_torsion_atom_site_label_1
_geom_torsion_atom_site_label_2
_geom_torsion_atom_site_label_3
_geom_torsion_atom_site_label_4
_geom_torsion
C5 O1 C1 C2 -14.7(6)
C5 O1 C1 C8 166.9(4)
O1 C1 C2 C3 -7.2(7)
C8 C1 C2 C3 170.8(4)
C15 O3 C3 C2 97.9(5)
C15 O3 C3 C4 -20.7(6)
C1 C2 C3 O3 -116.5(5)
C1 C2 C3 C4 -2.9(7)
C15 O4 C4 C5 -153.5(4)
C15 O4 C4 C3 -33.6(5)
O3 C3 C4 O4 33.0(5)
C2 C3 C4 O4 -85.5(4)
O3 C3 C4 C5 151.1(5)
C2 C3 C4 C5 32.6(6)
C1 O1 C5 C4 45.3(6)
C1 O1 C5 C6 168.3(4)
O4 C4 C5 O1 59.0(5)
C3 C4 C5 O1 -54.8(6)
O4 C4 C5 C6 -58.7(6)
C3 C4 C5 C6 -172.4(5)
C18' O5 C6 C7 -30.9(9)
C18 O5 C6 C7 -15.2(8)
C18' O5 C6 C5 -153.3(7)
C18 O5 C6 C5 -137.6(6)
O1 C5 C6 O5 176.9(4)
C4 C5 C6 O5 -60.6(6)
O1 C5 C6 C7 60.8(7)
C4 C5 C6 C7 -176.7(6)
C18 O6 C7 C6 -34.4(10)
C18' O6 C7 C6 -17.7(9)
O5 C6 C7 O6 29.4(9)
C5 C6 C7 O6 147.6(6)
C2 C1 C8 C9 162.0(5)
O1 C1 C8 C9 -19.8(6)
C2 C1 C8 C13 -19.5(7)
O1 C1 C8 C13 158.8(4)
C13 C8 C9 C10 0.3(7)
C1 C8 C9 C10 179.0(4)
C8 C9 C10 C11 0.2(7)
C14 O2 C11 C12 -180.0(4)
C14 O2 C11 C10 -0.9(7)
C9 C10 C11 O2 -179.3(4)
C9 C10 C11 C12 -0.3(7)
O2 C11 C12 C13 179.0(4)
C10 C11 C12 C13 -0.1(7)
C11 C12 C13 C8 0.7(7)
C9 C8 C13 C12 -0.8(7)
C1 C8 C13 C12 -179.4(4)
C3 O3 C15 O4 0.6(6)
C3 O3 C15 C17 119.0(5)
C3 O3 C15 C16 -115.7(5)
C4 O4 C15 O3 21.5(5)
C4 O4 C15 C17 -97.4(5)
C4 O4 C15 C16 139.6(5)
C7 O6 C18 C20 -85.7(12)
C18' O6 C18 C20 -165(5)
C7 O6 C18 C19 145.9(12)
C18' O6 C18 C19 66(4)
C7 O6 C18 O5 25.2(10)
C18' O6 C18 O5 -55(4)
C18' O5 C18 O6 111(4)
C6 O5 C18 O6 -5.1(10)
C18' O5 C18 C20 -131(5)
C6 O5 C18 C20 112.3(10)
C18' O5 C18 C19 -16(3)
C6 O5 C18 C19 -133.0(10)
C6 O5 C18' C20' 154.9(10)
C18 O5 C18' C20' 87(4)
C6 O5 C18' O6 19.8(9)
C18 O5 C18' O6 -48(4)
C6 O5 C18' C19' -87.6(12)
C18 O5 C18' C19' -155(5)
C18 O6 C18' O5 105(5)
C7 O6 C18' O5 -0.3(10)
C18 O6 C18' C20' -27(4)
C7 O6 C18' C20' -131.9(12)
C18 O6 C18' C19' -142(5)
C7 O6 C18' C19' 113.2(10)
